data_7015653
loop_
_publ_author_name
'Tricas, Hugo'
'Colon, Marta'
'Ellis, David'
'Macgregor, Stuart A.'
'McKay, David'
'Rosair, Georgina M.'
'Welch, Alan J.'
'Glukhov, Ivan V.'
'Rossi, Fulvio'
'Laschi, Franco'
'Zanello, Piero'

_publ_section_title
;
 Spectroscopic, structural, computational and (spectro)electrochemical
 studies of icosahedral carboranes bearing fluorinated aryl groups.
;
_journal_issue 16
_journal_name_full 'Dalton transactions (Cambridge, England : 2003)'
_journal_page_first 4200
_journal_page_last 4211
_journal_paper_doi 10.1039/c0dt01798a
_journal_volume 40
_journal_year 2011
_chemical_formula_moiety 'C16 H10 B10 F14'
_chemical_formula_sum 'C16 H10 B10 F14'
_chemical_formula_weight 576.34
_chemical_name_systematic
;

?

;
_space_group_IT_number 14
_symmetry_cell_setting monoclinic
_symmetry_space_group_name_Hall '-P 2yn'
_symmetry_space_group_name_H-M 'P 1 21/n 1'
_atom_sites_solution_hydrogens geom
_atom_sites_solution_primary direct
_atom_sites_solution_secondary difmap
_audit_creation_method SHELXL-97
_cell_angle_alpha 90.00
_cell_angle_beta 98.164(7)
_cell_angle_gamma 90.00
_cell_formula_units_Z 4
_cell_length_a 7.3776(14)
_cell_length_b 11.542(2)
_cell_length_c 25.729(5)
_cell_measurement_reflns_used 6890
_cell_measurement_temperature 100(2)
_cell_measurement_theta_max 22.03
_cell_measurement_theta_min 2.38
_cell_volume 2168.7(7)
_computing_cell_refinement 'Bruker SAINT'
_computing_data_collection 'Bruker APEX2'
_computing_data_reduction 'Bruker SAINT'
_computing_molecular_graphics 'Bruker SHELXTL'
_computing_publication_material 'Bruker SHELXTL'
_computing_structure_refinement 'SHELXL-97 (Sheldrick, 1997)'
_computing_structure_solution 'SHELXS-97 (Sheldrick, 1990)'
_diffrn_ambient_temperature 100(2)
_diffrn_measured_fraction_theta_full 0.987
_diffrn_measured_fraction_theta_max 0.987
_diffrn_measurement_device_type 'Bruker APEX-II CCD'
_diffrn_measurement_method '\f and \w scans'
_diffrn_radiation_monochromator graphite
_diffrn_radiation_source 'fine-focus sealed tube'
_diffrn_radiation_type MoK\a
_diffrn_radiation_wavelength 0.71073
_diffrn_reflns_av_R_equivalents 0.1019
_diffrn_reflns_av_sigmaI/netI 0.0720
_diffrn_reflns_limit_h_max 8
_diffrn_reflns_limit_h_min -8
_diffrn_reflns_limit_k_max 13
_diffrn_reflns_limit_k_min -13
_diffrn_reflns_limit_l_max 30
_diffrn_reflns_limit_l_min -30
_diffrn_reflns_number 29696
_diffrn_reflns_theta_full 24.77
_diffrn_reflns_theta_max 24.77
_diffrn_reflns_theta_min 1.60
_diffrn_standards_number 0
_exptl_absorpt_coefficient_mu 0.180
_exptl_absorpt_correction_T_max 0.993
_exptl_absorpt_correction_T_min 0.7975
_exptl_absorpt_correction_type multi-scan
_exptl_absorpt_process_details 'SADABS (Bruker, 2008)'
_exptl_crystal_colour COLOURLESS
_exptl_crystal_density_diffrn 1.765
_exptl_crystal_density_method 'not measured'
_exptl_crystal_description PLATE
_exptl_crystal_F_000 1128
_exptl_crystal_size_max 0.62
_exptl_crystal_size_mid 0.38
_exptl_crystal_size_min 0.04
_refine_diff_density_max 1.149
_refine_diff_density_min -1.070
_refine_diff_density_rms 0.333
_refine_ls_extinction_coef 0.27(3)
_refine_ls_extinction_expression Fc^*^=kFc[1+0.001xFc^2^\l^3^/sin(2\q)]^-1/4^
_refine_ls_extinction_method SHELXL
_refine_ls_goodness_of_fit_ref 1.660
_refine_ls_hydrogen_treatment constr
_refine_ls_matrix_type full
_refine_ls_number_parameters 362
_refine_ls_number_reflns 3682
_refine_ls_number_restraints 0
_refine_ls_restrained_S_all 1.660
_refine_ls_R_factor_all 0.2127
_refine_ls_R_factor_gt 0.1820
_refine_ls_shift/su_max 0.003
_refine_ls_shift/su_mean 0.000
_refine_ls_structure_factor_coef Fsqd
_refine_ls_weighting_details 'calc w=1/[\s^2^(Fo^2^)+(0.1448P)^2^+20.0000P] where P=(Fo^2^+2Fc^2^)/3'
_refine_ls_weighting_scheme calc
_refine_ls_wR_factor_gt 0.4721
_refine_ls_wR_factor_ref 0.4885
_reflns_number_gt 2620
_reflns_number_total 3682
_reflns_threshold_expression >2sigma(I)
_cod_data_source_file c0dt01798a.txt
_cod_data_source_block x82678_0m
_cod_depositor_comments
;
The following automatic conversions were performed:
'_symmetry_cell_setting' value 'Monoclinic' changed to 'monoclinic'
according to '/home/saulius/struct/CIF-dictionaries/cif_core.dic'
dictionary named 'cif_core.dic' version 2.4.1 from 2010-06-29.

Automatic conversion script
Id: cif_fix_enum 1555 2011-01-17 13:19:09Z saulius 
;
_cod_original_cell_volume 2168.6(7)
_cod_original_sg_symbol_H-M P2(1)/n
_cod_database_code 7015653

loop_
_symmetry_equiv_pos_as_xyz
'x, y, z'
'-x+1/2, y+1/2, -z+1/2'
'-x, -y, -z'
'x-1/2, -y-1/2, z-1/2'

loop_
_atom_site_label
_atom_site_type_symbol
_atom_site_fract_x
_atom_site_fract_y
_atom_site_fract_z
_atom_site_U_iso_or_equiv
_atom_site_adp_type
_atom_site_occupancy
_atom_site_symmetry_multiplicity
_atom_site_calc_flag
_atom_site_refinement_flags
_atom_site_disorder_assembly
_atom_site_disorder_group
C1 C 0.3465(16) 0.3374(12) 0.1714(5) 0.034(3) Uani 1 1 d . . .
B2 B 0.5091(19) 0.2600(13) 0.2163(6) 0.035(3) Uani 1 1 d . . .
H2 H 0.5185 0.1637 0.2215 0.042 Uiso 1 1 calc R . .
B3 B 0.322(2) 0.3457(12) 0.2370(6) 0.035(3) Uani 1 1 d . . .
H3 H 0.2061 0.3047 0.2541 0.042 Uiso 1 1 calc R . .
B4 B 0.2844(19) 0.4679(13) 0.1975(6) 0.035(4) Uani 1 1 d . . .
H4 H 0.1447 0.5076 0.1892 0.042 Uiso 1 1 calc R . .
B5 B 0.439(2) 0.4611(14) 0.1489(7) 0.041(4) Uani 1 1 d . . .
H5 H 0.3992 0.4968 0.1084 0.049 Uiso 1 1 calc R . .
B6 B 0.570(2) 0.3322(14) 0.1608(7) 0.042(4) Uani 1 1 d . . .
H6 H 0.6157 0.2815 0.1278 0.051 Uiso 1 1 calc R . .
C7 C 0.5469(18) 0.3561(11) 0.2675(5) 0.037(3) Uani 1 1 d . . .
B8 B 0.705(2) 0.3440(14) 0.2214(7) 0.039(4) Uani 1 1 d . . .
H8 H 0.8443 0.3031 0.2294 0.047 Uiso 1 1 calc R . .
B9 B 0.666(2) 0.4698(14) 0.1805(7) 0.043(4) Uani 1 1 d . . .
H9 H 0.7763 0.5118 0.1613 0.052 Uiso 1 1 calc R . .
B10 B 0.491(2) 0.5522(14) 0.2051(7) 0.043(4) Uani 1 1 d . . .
H10 H 0.4876 0.6490 0.2022 0.052 Uiso 1 1 calc R . .
B11 B 0.4251(18) 0.4799(13) 0.2596(7) 0.035(4) Uani 1 1 d . . .
H11 H 0.3808 0.5286 0.2933 0.041 Uiso 1 1 calc R . .
B12 B 0.655(2) 0.4791(17) 0.2499(7) 0.048(4) Uani 1 1 d . . .
H12 H 0.7630 0.5260 0.2771 0.058 Uiso 1 1 calc R . .
C11 C 0.2115(17) 0.2698(10) 0.1351(5) 0.032(3) Uani 1 1 d . . .
C12 C 0.2217(18) 0.1490(11) 0.1263(5) 0.036(3) Uani 1 1 d . . .
F12 F 0.3695(10) 0.0899(6) 0.1474(3) 0.041(2) Uani 1 1 d . . .
C13 C 0.087(2) 0.0896(13) 0.0955(6) 0.050(4) Uani 1 1 d . . .
F13 F 0.1129(12) -0.0235(6) 0.0934(3) 0.049(2) Uani 1 1 d . . .
C14 C -0.0633(19) 0.1438(12) 0.0685(5) 0.040(3) Uani 1 1 d . . .
C15 C -0.0705(18) 0.2611(12) 0.0737(5) 0.037(3) Uani 1 1 d . . .
F15 F -0.2137(11) 0.3193(7) 0.0482(3) 0.045(2) Uani 1 1 d . . .
C16 C 0.0562(19) 0.3225(12) 0.1046(6) 0.039(3) Uani 1 1 d . . .
F16 F 0.0362(10) 0.4372(6) 0.1054(3) 0.040(2) Uani 1 1 d . . .
C17 C -0.223(2) 0.0755(14) 0.0392(7) 0.053(4) Uani 1 1 d . . .
F17 F -0.3512(17) 0.0594(13) 0.0668(5) 0.105(5) Uani 1 1 d . . .
F18 F -0.1724(12) -0.0296(8) 0.0240(4) 0.061(3) Uani 1 1 d . . .
F19 F -0.2851(18) 0.1261(9) -0.0046(5) 0.095(5) Uani 1 1 d . . .
C71 C 0.6089(18) 0.3062(10) 0.3217(5) 0.035(3) Uani 1 1 d . . .
C72 C 0.7911(17) 0.3064(12) 0.3456(5) 0.035(3) Uani 1 1 d . . .
F72 F 0.9226(9) 0.3579(6) 0.3222(3) 0.040(2) Uani 1 1 d . . .
C73 C 0.8450(19) 0.2598(11) 0.3938(6) 0.039(3) Uani 1 1 d . . .
F73 F 1.0208(10) 0.2642(7) 0.4123(3) 0.044(2) Uani 1 1 d . . .
C74 C 0.725(2) 0.2111(12) 0.4234(6) 0.044(4) Uani 1 1 d . . .
C75 C 0.5388(18) 0.2166(10) 0.4026(5) 0.033(3) Uani 1 1 d . . .
F75 F 0.4092(12) 0.1752(7) 0.4286(3) 0.050(2) Uani 1 1 d . . .
C76 C 0.4862(17) 0.2624(11) 0.3519(6) 0.037(3) Uani 1 1 d . . .
F76 F 0.3066(11) 0.2609(7) 0.3363(3) 0.048(2) Uani 1 1 d . . .
C77 C 0.788(2) 0.1597(13) 0.4768(6) 0.048(4) Uani 1 1 d . . .
F77 F 0.9392(15) 0.1009(10) 0.4773(4) 0.077(4) Uani 1 1 d . . .
F78 F 0.8229(16) 0.2431(8) 0.5126(4) 0.068(3) Uani 1 1 d . . .
F79 F 0.6630(15) 0.0912(8) 0.4939(4) 0.068(3) Uani 1 1 d . . .

loop_
_atom_site_aniso_label
_atom_site_aniso_U_11
_atom_site_aniso_U_22
_atom_site_aniso_U_33
_atom_site_aniso_U_23
_atom_site_aniso_U_13
_atom_site_aniso_U_12
C1 0.017(6) 0.038(8) 0.049(8) 0.000(6) 0.008(5) 0.003(5)
B2 0.021(7) 0.027(8) 0.055(9) -0.008(7) 0.004(6) 0.007(6)
B3 0.038(8) 0.020(7) 0.047(9) -0.002(6) 0.010(7) 0.006(6)
B4 0.019(7) 0.028(8) 0.056(9) -0.007(7) -0.002(6) 0.005(6)
B5 0.023(8) 0.035(9) 0.064(10) -0.002(7) 0.006(7) 0.016(7)
B6 0.038(9) 0.032(9) 0.060(10) 0.004(7) 0.018(7) 0.011(7)
C7 0.035(7) 0.018(6) 0.056(8) 0.002(6) 0.002(6) 0.007(6)
B8 0.019(7) 0.036(9) 0.063(10) 0.006(7) 0.005(6) 0.005(6)
B9 0.034(9) 0.032(8) 0.063(11) 0.016(8) 0.004(7) -0.001(7)
B10 0.030(8) 0.024(8) 0.073(12) 0.000(7) 0.000(7) 0.001(7)
B11 0.012(6) 0.023(7) 0.069(10) -0.002(7) 0.006(6) 0.011(6)
B12 0.039(9) 0.050(11) 0.055(10) -0.002(8) 0.009(8) -0.003(8)
C11 0.028(7) 0.017(6) 0.050(8) 0.002(5) 0.004(6) 0.002(5)
C12 0.031(7) 0.024(7) 0.053(8) 0.008(6) 0.011(6) 0.005(6)
F12 0.033(4) 0.022(4) 0.068(5) -0.001(3) 0.003(4) 0.005(3)
C13 0.067(11) 0.030(8) 0.052(9) 0.000(7) 0.008(8) -0.014(7)
F13 0.059(6) 0.022(4) 0.062(5) 0.000(4) -0.004(4) -0.009(4)
C14 0.037(8) 0.036(8) 0.049(8) -0.001(6) 0.010(6) -0.013(6)
C15 0.030(7) 0.031(7) 0.052(8) 0.015(6) 0.010(6) 0.004(6)
F15 0.038(5) 0.039(5) 0.057(5) 0.002(4) 0.007(4) 0.007(4)
C16 0.036(8) 0.029(7) 0.052(8) -0.003(6) 0.005(6) 0.008(6)
F16 0.029(4) 0.024(4) 0.064(5) 0.002(3) 0.002(3) 0.009(3)
C17 0.046(9) 0.043(9) 0.072(11) -0.006(8) 0.010(8) -0.019(7)
F17 0.070(8) 0.140(12) 0.113(9) -0.064(9) 0.039(7) -0.067(8)
F18 0.045(5) 0.037(5) 0.097(7) -0.013(5) 0.000(5) -0.008(4)
F19 0.120(10) 0.044(6) 0.099(8) 0.018(6) -0.059(8) -0.009(6)
C71 0.035(7) 0.017(6) 0.055(8) -0.004(6) 0.007(6) -0.005(5)
C72 0.022(6) 0.033(7) 0.049(8) -0.013(6) 0.006(6) 0.000(5)
F72 0.025(4) 0.031(4) 0.062(5) 0.000(4) 0.002(3) -0.002(3)
C73 0.033(7) 0.025(7) 0.059(9) -0.005(6) 0.010(6) 0.019(6)
F73 0.023(4) 0.041(5) 0.067(5) -0.001(4) -0.001(3) 0.001(3)
C74 0.060(10) 0.025(7) 0.047(8) -0.007(6) 0.010(7) 0.008(7)
C75 0.034(7) 0.012(6) 0.053(8) 0.002(5) 0.010(6) 0.007(5)
F75 0.052(5) 0.041(5) 0.057(5) 0.007(4) 0.011(4) 0.003(4)
C76 0.024(7) 0.027(7) 0.060(9) -0.002(6) 0.007(6) -0.013(5)
F76 0.044(5) 0.043(5) 0.055(5) 0.005(4) 0.003(4) 0.001(4)
C77 0.050(9) 0.037(8) 0.055(9) -0.001(7) 0.005(7) 0.008(7)
F77 0.075(7) 0.086(8) 0.071(6) 0.018(6) 0.013(5) 0.061(6)
F78 0.100(8) 0.043(5) 0.053(5) -0.001(4) -0.013(5) 0.003(5)
F79 0.075(7) 0.050(6) 0.074(6) 0.020(5) -0.002(5) -0.025(5)

loop_
_atom_type_symbol
_atom_type_description
_atom_type_scat_dispersion_real
_atom_type_scat_dispersion_imag
_atom_type_scat_source
C C 0.0033 0.0016 'International Tables Vol C Tables 4.2.6.8 and 6.1.1.4'
H H 0.0000 0.0000 'International Tables Vol C Tables 4.2.6.8 and 6.1.1.4'
B B 0.0013 0.0007 'International Tables Vol C Tables 4.2.6.8 and 6.1.1.4'
F F 0.0171 0.0103 'International Tables Vol C Tables 4.2.6.8 and 6.1.1.4'

loop_
_geom_angle_atom_site_label_1
_geom_angle_atom_site_label_2
_geom_angle_atom_site_label_3
_geom_angle
_geom_angle_site_symmetry_1
_geom_angle_site_symmetry_3
_geom_angle_publ_flag
C11 C1 B6 117.1(11) . . ?
C11 C1 B5 119.2(11) . . ?
B6 C1 B5 62.5(8) . . ?
C11 C1 B3 119.3(11) . . ?
B6 C1 B3 113.4(11) . . ?
B5 C1 B3 112.7(11) . . ?
C11 C1 B4 120.5(10) . . ?
B6 C1 B4 113.9(11) . . ?
B5 C1 B4 63.1(9) . . ?
B3 C1 B4 60.3(8) . . ?
C11 C1 B2 118.2(11) . . ?
B6 C1 B2 60.7(9) . . ?
B5 C1 B2 111.9(10) . . ?
B3 C1 B2 63.1(8) . . ?
B4 C1 B2 112.0(10) . . ?
C7 B2 B8 62.4(9) . . ?
C7 B2 B6 106.5(11) . . ?
B8 B2 B6 59.4(10) . . ?
C7 B2 C1 101.2(10) . . ?
B8 B2 C1 104.3(11) . . ?
B6 B2 C1 57.6(8) . . ?
C7 B2 B3 58.4(8) . . ?
B8 B2 B3 109.4(11) . . ?
B6 B2 B3 105.5(10) . . ?
C1 B2 B3 56.9(8) . . ?
C7 B2 H2 123.4 . . ?
B8 B2 H2 120.6 . . ?
B6 B2 H2 123.0 . . ?
C1 B2 H2 126.8 . . ?
B3 B2 H2 122.5 . . ?
C1 B3 C7 102.6(10) . . ?
C1 B3 B4 60.2(8) . . ?
C7 B3 B4 105.7(10) . . ?
C1 B3 B11 105.5(11) . . ?
C7 B3 B11 57.1(8) . . ?
B4 B3 B11 60.8(8) . . ?
C1 B3 B2 60.0(8) . . ?
C7 B3 B2 57.2(8) . . ?
B4 B3 B2 109.4(11) . . ?
B11 B3 B2 104.9(10) . . ?
C1 B3 H3 123.6 . . ?
C7 B3 H3 125.8 . . ?
B4 B3 H3 120.4 . . ?
B11 B3 H3 123.5 . . ?
B2 B3 H3 122.2 . . ?
C1 B4 B3 59.6(8) . . ?
C1 B4 B11 105.2(10) . . ?
B3 B4 B11 61.0(9) . . ?
C1 B4 B10 104.2(10) . . ?
B3 B4 B10 108.3(11) . . ?
B11 B4 B10 58.8(9) . . ?
C1 B4 B5 57.9(8) . . ?
B3 B4 B5 107.8(10) . . ?
B11 B4 B5 106.2(10) . . ?
B10 B4 B5 59.4(9) . . ?
C1 B4 H4 124.6 . . ?
B3 B4 H4 120.6 . . ?
B11 B4 H4 122.8 . . ?
B10 B4 H4 123.0 . . ?
B5 B4 H4 122.6 . . ?
C1 B5 B9 106.8(11) . . ?
C1 B5 B6 58.6(8) . . ?
B9 B5 B6 60.5(9) . . ?
C1 B5 B10 105.5(12) . . ?
B9 B5 B10 60.6(10) . . ?
B6 B5 B10 107.7(12) . . ?
C1 B5 B4 59.0(8) . . ?
B9 B5 B4 109.4(12) . . ?
B6 B5 B4 107.4(12) . . ?
B10 B5 B4 60.0(9) . . ?
C1 B5 H5 123.8 . . ?
B9 B5 H5 120.8 . . ?
B6 B5 H5 122.1 . . ?
B10 B5 H5 122.3 . . ?
B4 B5 H5 121.4 . . ?
C1 B6 B8 107.4(11) . . ?
C1 B6 B2 61.7(8) . . ?
B8 B6 B2 59.3(9) . . ?
C1 B6 B5 58.9(9) . . ?
B8 B6 B5 108.6(12) . . ?
B2 B6 B5 109.8(11) . . ?
C1 B6 B9 106.1(11) . . ?
B8 B6 B9 61.3(10) . . ?
B2 B6 B9 109.1(12) . . ?
B5 B6 B9 59.3(9) . . ?
C1 B6 H6 122.7 . . ?
B8 B6 H6 121.6 . . ?
B2 B6 H6 120.2 . . ?
B5 B6 H6 121.5 . . ?
B9 B6 H6 122.0 . . ?
C71 C7 B11 121.2(11) . . ?
C71 C7 B2 117.1(10) . . ?
B11 C7 B2 115.6(11) . . ?
C71 C7 B12 117.6(11) . . ?
B11 C7 B12 61.9(9) . . ?
B2 C7 B12 111.3(11) . . ?
C71 C7 B3 122.2(11) . . ?
B11 C7 B3 63.0(8) . . ?
B2 C7 B3 64.4(8) . . ?
B12 C7 B3 112.9(10) . . ?
C71 C7 B8 116.1(10) . . ?
B11 C7 B8 112.0(10) . . ?
B2 C7 B8 59.4(8) . . ?
B12 C7 B8 61.1(9) . . ?
B3 C7 B8 111.7(10) . . ?
B2 B8 B6 61.3(9) . . ?
B2 B8 B12 107.5(11) . . ?
B6 B8 B12 108.2(11) . . ?
B2 B8 C7 58.3(8) . . ?
B6 B8 C7 104.8(10) . . ?
B12 B8 C7 57.7(8) . . ?
B2 B8 B9 110.2(11) . . ?
B6 B8 B9 60.7(9) . . ?
B12 B8 B9 60.5(10) . . ?
C7 B8 B9 105.1(10) . . ?
B2 B8 H8 120.7 . . ?
B6 B8 H8 121.8 . . ?
B12 B8 H8 122.0 . . ?
C7 B8 H8 125.4 . . ?
B9 B8 H8 121.1 . . ?
B5 B9 B6 60.2(9) . . ?
B5 B9 B10 60.4(9) . . ?
B6 B9 B10 107.2(11) . . ?
B5 B9 B8 106.8(11) . . ?
B6 B9 B8 58.1(9) . . ?
B10 B9 B8 106.7(11) . . ?
B5 B9 B12 106.7(12) . . ?
B6 B9 B12 105.3(12) . . ?
B10 B9 B12 58.8(10) . . ?
B8 B9 B12 59.5(10) . . ?
B5 B9 H9 121.7 . . ?
B6 B9 H9 123.0 . . ?
B10 B9 H9 122.1 . . ?
B8 B9 H9 122.9 . . ?
B12 B9 H9 123.2 . . ?
B11 B10 B12 59.7(9) . . ?
B11 B10 B5 108.3(11) . . ?
B12 B10 B5 107.3(12) . . ?
B11 B10 B9 109.0(11) . . ?
B12 B10 B9 61.0(9) . . ?
B5 B10 B9 59.0(9) . . ?
B11 B10 B4 60.2(9) . . ?
B12 B10 B4 107.9(12) . . ?
B5 B10 B4 60.6(9) . . ?
B9 B10 B4 108.5(11) . . ?
B11 B10 H10 121.3 . . ?
B12 B10 H10 121.9 . . ?
B5 B10 H10 122.2 . . ?
B9 B10 H10 121.2 . . ?
B4 B10 H10 121.4 . . ?
C7 B11 B12 60.1(9) . . ?
C7 B11 B10 107.1(10) . . ?
B12 B11 B10 60.3(9) . . ?
C7 B11 B4 105.9(10) . . ?
B12 B11 B4 108.9(12) . . ?
B10 B11 B4 60.9(9) . . ?
C7 B11 B3 59.9(8) . . ?
B12 B11 B3 109.0(11) . . ?
B10 B11 B3 107.7(11) . . ?
B4 B11 B3 58.2(8) . . ?
C7 B11 H11 122.8 . . ?
B12 B11 H11 120.6 . . ?
B10 B11 H11 121.6 . . ?
B4 B11 H11 122.4 . . ?
B3 B11 H11 121.9 . . ?
C7 B12 B11 58.0(8) . . ?
C7 B12 B10 105.3(12) . . ?
B11 B12 B10 60.1(10) . . ?
C7 B12 B8 61.2(9) . . ?
B11 B12 B8 108.9(12) . . ?
B10 B12 B8 108.2(12) . . ?
C7 B12 B9 107.3(12) . . ?
B11 B12 B9 108.8(12) . . ?
B10 B12 B9 60.2(10) . . ?
B8 B12 B9 60.0(9) . . ?
C7 B12 H12 123.3 . . ?
B11 B12 H12 121.6 . . ?
B10 B12 H12 122.5 . . ?
B8 B12 H12 120.6 . . ?
B9 B12 H12 121.4 . . ?
C12 C11 C16 112.8(12) . . ?
C12 C11 C1 124.9(11) . . ?
C16 C11 C1 122.3(11) . . ?
F12 C12 C13 117.7(12) . . ?
F12 C12 C11 119.7(12) . . ?
C13 C12 C11 122.5(13) . . ?
F13 C13 C12 115.2(14) . . ?
F13 C13 C14 122.6(13) . . ?
C12 C13 C14 122.3(13) . . ?
C15 C14 C13 116.2(13) . . ?
C15 C14 C17 121.7(14) . . ?
C13 C14 C17 121.8(13) . . ?
C16 C15 F15 117.4(12) . . ?
C16 C15 C14 123.4(13) . . ?
F15 C15 C14 119.2(13) . . ?
F16 C16 C15 117.7(12) . . ?
F16 C16 C11 119.8(12) . . ?
C15 C16 C11 122.5(12) . . ?
F17 C17 F19 110.3(17) . . ?
F17 C17 F18 106.8(14) . . ?
F19 C17 F18 103.3(14) . . ?
F17 C17 C14 112.5(14) . . ?
F19 C17 C14 110.6(13) . . ?
F18 C17 C14 112.8(14) . . ?
C76 C71 C72 115.1(13) . . ?
C76 C71 C7 121.6(12) . . ?
C72 C71 C7 123.3(12) . . ?
F72 C72 C73 116.5(11) . . ?
F72 C72 C71 120.9(12) . . ?
C73 C72 C71 122.6(12) . . ?
F73 C73 C72 117.3(12) . . ?
F73 C73 C74 119.9(13) . . ?
C72 C73 C74 122.8(13) . . ?
C73 C74 C75 116.5(13) . . ?
C73 C74 C77 121.9(14) . . ?
C75 C74 C77 121.6(13) . . ?
F75 C75 C74 121.8(12) . . ?
F75 C75 C76 118.4(11) . . ?
C74 C75 C76 119.7(12) . . ?
F76 C76 C71 123.0(13) . . ?
F76 C76 C75 114.0(11) . . ?
C71 C76 C75 123.1(12) . . ?
F77 C77 F78 106.5(13) . . ?
F77 C77 F79 108.5(13) . . ?
F78 C77 F79 106.0(13) . . ?
F77 C77 C74 111.6(13) . . ?
F78 C77 C74 110.5(12) . . ?
F79 C77 C74 113.3(13) . . ?

loop_
_geom_bond_atom_site_label_1
_geom_bond_atom_site_label_2
_geom_bond_distance
_geom_bond_site_symmetry_2
_geom_bond_publ_flag
C1 C11 1.486(18) . ?
C1 B6 1.710(19) . ?
C1 B5 1.72(2) . ?
C1 B3 1.73(2) . ?
C1 B4 1.736(19) . ?
C1 B2 1.78(2) . ?
B2 C7 1.71(2) . ?
B2 B8 1.73(2) . ?
B2 B6 1.77(2) . ?
B2 B3 1.84(2) . ?
B2 H2 1.1200 . ?
B3 C7 1.74(2) . ?
B3 B4 1.74(2) . ?
B3 B11 1.79(2) . ?
B3 H3 1.1200 . ?
B4 B11 1.78(2) . ?
B4 B10 1.80(2) . ?
B4 B5 1.81(2) . ?
B4 H4 1.1200 . ?
B5 B9 1.76(2) . ?
B5 B6 1.78(2) . ?
B5 B10 1.78(2) . ?
B5 H5 1.1200 . ?
B6 B8 1.74(2) . ?
B6 B9 1.78(2) . ?
B6 H6 1.1200 . ?
C7 C71 1.519(19) . ?
C7 B11 1.685(17) . ?
C7 B12 1.72(2) . ?
C7 B8 1.79(2) . ?
B8 B12 1.78(2) . ?
B8 B9 1.79(2) . ?
B8 H8 1.1200 . ?
B9 B10 1.79(2) . ?
B9 B12 1.80(3) . ?
B9 H9 1.1200 . ?
B10 B11 1.76(2) . ?
B10 B12 1.76(2) . ?
B10 H10 1.1200 . ?
B11 B12 1.75(2) . ?
B11 H11 1.1200 . ?
B12 H12 1.1200 . ?
C11 C12 1.416(18) . ?
C11 C16 1.430(19) . ?
C12 F12 1.334(15) . ?
C12 C13 1.36(2) . ?
C13 F13 1.321(17) . ?
C13 C14 1.38(2) . ?
C14 C15 1.36(2) . ?
C14 C17 1.52(2) . ?
C15 C16 1.34(2) . ?
C15 F15 1.342(15) . ?
C16 F16 1.332(15) . ?
C17 F17 1.276(19) . ?
C17 F19 1.30(2) . ?
C17 F18 1.342(19) . ?
C71 C76 1.371(18) . ?
C71 C72 1.396(18) . ?
C72 F72 1.350(15) . ?
C72 C73 1.36(2) . ?
C73 F73 1.317(16) . ?
C73 C74 1.37(2) . ?
C74 C75 1.40(2) . ?
C74 C77 1.51(2) . ?
C75 F75 1.330(15) . ?
C75 C76 1.41(2) . ?
C76 F76 1.329(15) . ?
C77 F77 1.306(17) . ?
C77 F78 1.333(18) . ?
C77 F79 1.334(18) . ?

loop_
_geom_torsion_atom_site_label_1
_geom_torsion_atom_site_label_2
_geom_torsion_atom_site_label_3
_geom_torsion_atom_site_label_4
_geom_torsion
_geom_torsion_site_symmetry_1
_geom_torsion_site_symmetry_2
_geom_torsion_site_symmetry_3
_geom_torsion_site_symmetry_4
_geom_torsion_publ_flag
C11 C1 B2 C7 -150.5(11) . . . . ?
B6 C1 B2 C7 102.5(11) . . . . ?
B5 C1 B2 C7 65.2(12) . . . . ?
B3 C1 B2 C7 -40.0(9) . . . . ?
B4 C1 B2 C7 -3.5(13) . . . . ?
C11 C1 B2 B8 145.5(11) . . . . ?
B6 C1 B2 B8 38.4(11) . . . . ?
B5 C1 B2 B8 1.1(14) . . . . ?
B3 C1 B2 B8 -104.0(11) . . . . ?
B4 C1 B2 B8 -67.6(13) . . . . ?
C11 C1 B2 B6 107.0(13) . . . . ?
B5 C1 B2 B6 -37.3(11) . . . . ?
B3 C1 B2 B6 -142.5(11) . . . . ?
B4 C1 B2 B6 -106.0(12) . . . . ?
C11 C1 B2 B3 -110.5(12) . . . . ?
B6 C1 B2 B3 142.5(11) . . . . ?
B5 C1 B2 B3 105.2(12) . . . . ?
B4 C1 B2 B3 36.5(10) . . . . ?
C11 C1 B3 C7 148.4(11) . . . . ?
B6 C1 B3 C7 4.2(14) . . . . ?
B5 C1 B3 C7 -64.4(12) . . . . ?
B4 C1 B3 C7 -101.0(10) . . . . ?
B2 C1 B3 C7 39.6(9) . . . . ?
C11 C1 B3 B4 -110.5(12) . . . . ?
B6 C1 B3 B4 105.2(12) . . . . ?
B5 C1 B3 B4 36.6(10) . . . . ?
B2 C1 B3 B4 140.6(10) . . . . ?
C11 C1 B3 B11 -152.6(11) . . . . ?
B6 C1 B3 B11 63.2(13) . . . . ?
B5 C1 B3 B11 -5.5(13) . . . . ?
B4 C1 B3 B11 -42.1(9) . . . . ?
B2 C1 B3 B11 98.5(11) . . . . ?
C11 C1 B3 B2 108.9(13) . . . . ?
B6 C1 B3 B2 -35.4(11) . . . . ?
B5 C1 B3 B2 -104.0(11) . . . . ?
B4 C1 B3 B2 -140.6(10) . . . . ?
C7 B2 B3 C1 132.3(11) . . . . ?
B8 B2 B3 C1 94.7(12) . . . . ?
B6 B2 B3 C1 32.3(10) . . . . ?
B8 B2 B3 C7 -37.6(10) . . . . ?
B6 B2 B3 C7 -100.0(11) . . . . ?
C1 B2 B3 C7 -132.3(11) . . . . ?
C7 B2 B3 B4 96.6(11) . . . . ?
B8 B2 B3 B4 59.0(14) . . . . ?
B6 B2 B3 B4 -3.5(14) . . . . ?
C1 B2 B3 B4 -35.7(10) . . . . ?
C7 B2 B3 B11 32.8(10) . . . . ?
B8 B2 B3 B11 -4.8(14) . . . . ?
B6 B2 B3 B11 -67.3(13) . . . . ?
C1 B2 B3 B11 -99.5(11) . . . . ?
C11 C1 B4 B3 108.4(13) . . . . ?
B6 C1 B4 B3 -104.2(12) . . . . ?
B5 C1 B4 B3 -141.9(11) . . . . ?
B2 C1 B4 B3 -37.7(10) . . . . ?
C11 C1 B4 B11 150.5(11) . . . . ?
B6 C1 B4 B11 -62.2(14) . . . . ?
B5 C1 B4 B11 -99.9(11) . . . . ?
B3 C1 B4 B11 42.1(10) . . . . ?
B2 C1 B4 B11 4.4(13) . . . . ?
C11 C1 B4 B10 -148.5(12) . . . . ?
B6 C1 B4 B10 -1.2(15) . . . . ?
B5 C1 B4 B10 -38.8(11) . . . . ?
B3 C1 B4 B10 103.1(12) . . . . ?
B2 C1 B4 B10 65.4(13) . . . . ?
C11 C1 B4 B5 -109.6(13) . . . . ?
B6 C1 B4 B5 37.7(11) . . . . ?
B3 C1 B4 B5 141.9(11) . . . . ?
B2 C1 B4 B5 104.3(11) . . . . ?
C7 B3 B4 C1 95.8(10) . . . . ?
B11 B3 B4 C1 132.3(10) . . . . ?
B2 B3 B4 C1 35.6(9) . . . . ?
C1 B3 B4 B11 -132.3(10) . . . . ?
C7 B3 B4 B11 -36.5(9) . . . . ?
B2 B3 B4 B11 -96.7(11) . . . . ?
C1 B3 B4 B10 -96.0(11) . . . . ?
C7 B3 B4 B10 -0.3(14) . . . . ?
B11 B3 B4 B10 36.3(10) . . . . ?
B2 B3 B4 B10 -60.4(14) . . . . ?
C1 B3 B4 B5 -33.3(10) . . . . ?
C7 B3 B4 B5 62.5(13) . . . . ?
B11 B3 B4 B5 99.1(11) . . . . ?
B2 B3 B4 B5 2.4(14) . . . . ?
C11 C1 B5 B9 -145.4(12) . . . . ?
B6 C1 B5 B9 -38.1(11) . . . . ?
B3 C1 B5 B9 67.4(13) . . . . ?
B4 C1 B5 B9 102.9(12) . . . . ?
B2 C1 B5 B9 -1.5(14) . . . . ?
C11 C1 B5 B6 -107.4(13) . . . . ?
B3 C1 B5 B6 105.5(12) . . . . ?
B4 C1 B5 B6 141.0(12) . . . . ?
B2 C1 B5 B6 36.6(11) . . . . ?
C11 C1 B5 B10 151.1(11) . . . . ?
B6 C1 B5 B10 -101.5(12) . . . . ?
B3 C1 B5 B10 4.0(13) . . . . ?
B4 C1 B5 B10 39.5(9) . . . . ?
B2 C1 B5 B10 -64.9(12) . . . . ?
C11 C1 B5 B4 111.7(12) . . . . ?
B6 C1 B5 B4 -141.0(12) . . . . ?
B3 C1 B5 B4 -35.5(10) . . . . ?
B2 C1 B5 B4 -104.4(11) . . . . ?
B3 B4 B5 C1 33.9(10) . . . . ?
B11 B4 B5 C1 98.0(11) . . . . ?
B10 B4 B5 C1 135.0(11) . . . . ?
C1 B4 B5 B9 -98.4(12) . . . . ?
B3 B4 B5 B9 -64.5(14) . . . . ?
B11 B4 B5 B9 -0.4(14) . . . . ?
B10 B4 B5 B9 36.6(11) . . . . ?
C1 B4 B5 B6 -34.3(10) . . . . ?
B3 B4 B5 B6 -0.4(15) . . . . ?
B11 B4 B5 B6 63.7(14) . . . . ?
B10 B4 B5 B6 100.7(13) . . . . ?
C1 B4 B5 B10 -135.0(11) . . . . ?
B3 B4 B5 B10 -101.1(12) . . . . ?
B11 B4 B5 B10 -37.0(10) . . . . ?
C11 C1 B6 B8 -147.8(12) . . . . ?
B5 C1 B6 B8 101.6(13) . . . . ?
B3 C1 B6 B8 -2.8(15) . . . . ?
B4 C1 B6 B8 63.7(14) . . . . ?
B2 C1 B6 B8 -39.1(10) . . . . ?
C11 C1 B6 B2 -108.7(13) . . . . ?
B5 C1 B6 B2 140.7(12) . . . . ?
B3 C1 B6 B2 36.3(11) . . . . ?
B4 C1 B6 B2 102.8(12) . . . . ?
C11 C1 B6 B5 110.6(13) . . . . ?
B3 C1 B6 B5 -104.4(12) . . . . ?
B4 C1 B6 B5 -37.9(12) . . . . ?
B2 C1 B6 B5 -140.7(12) . . . . ?
C11 C1 B6 B9 147.9(12) . . . . ?
B5 C1 B6 B9 37.4(11) . . . . ?
B3 C1 B6 B9 -67.0(14) . . . . ?
B4 C1 B6 B9 -0.6(15) . . . . ?
B2 C1 B6 B9 -103.3(12) . . . . ?
C7 B2 B6 C1 -93.0(11) . . . . ?
B8 B2 B6 C1 -135.6(11) . . . . ?
B3 B2 B6 C1 -32.0(10) . . . . ?
C7 B2 B6 B8 42.6(10) . . . . ?
C1 B2 B6 B8 135.6(11) . . . . ?
B3 B2 B6 B8 103.6(11) . . . . ?
C7 B2 B6 B5 -57.8(14) . . . . ?
B8 B2 B6 B5 -100.4(13) . . . . ?
C1 B2 B6 B5 35.2(10) . . . . ?
B3 B2 B6 B5 3.2(15) . . . . ?
C7 B2 B6 B9 5.4(14) . . . . ?
B8 B2 B6 B9 -37.2(11) . . . . ?
C1 B2 B6 B9 98.4(11) . . . . ?
B3 B2 B6 B9 66.4(13) . . . . ?
B9 B5 B6 C1 137.3(12) . . . . ?
B10 B5 B6 C1 97.8(12) . . . . ?
B4 B5 B6 C1 34.5(10) . . . . ?
C1 B5 B6 B8 -99.5(12) . . . . ?
B9 B5 B6 B8 37.8(11) . . . . ?
B10 B5 B6 B8 -1.8(15) . . . . ?
B4 B5 B6 B8 -65.1(14) . . . . ?
C1 B5 B6 B2 -36.3(11) . . . . ?
B9 B5 B6 B2 101.0(13) . . . . ?
B10 B5 B6 B2 61.4(15) . . . . ?
B4 B5 B6 B2 -1.9(16) . . . . ?
C1 B5 B6 B9 -137.3(12) . . . . ?
B10 B5 B6 B9 -39.5(11) . . . . ?
B4 B5 B6 B9 -102.8(13) . . . . ?
B8 B2 C7 C71 -105.8(12) . . . . ?
B6 B2 C7 C71 -146.9(11) . . . . ?
C1 B2 C7 C71 153.9(11) . . . . ?
B3 B2 C7 C71 114.7(13) . . . . ?
B8 B2 C7 B11 101.5(12) . . . . ?
B6 B2 C7 B11 60.4(13) . . . . ?
C1 B2 C7 B11 1.2(14) . . . . ?
B3 B2 C7 B11 -38.0(11) . . . . ?
B8 B2 C7 B12 33.5(11) . . . . ?
B6 B2 C7 B12 -7.6(14) . . . . ?
C1 B2 C7 B12 -66.9(12) . . . . ?
B3 B2 C7 B12 -106.0(12) . . . . ?
B8 B2 C7 B3 139.5(11) . . . . ?
B6 B2 C7 B3 98.4(11) . . . . ?
C1 B2 C7 B3 39.2(9) . . . . ?
B6 B2 C7 B8 -41.1(10) . . . . ?
C1 B2 C7 B8 -100.4(11) . . . . ?
B3 B2 C7 B8 -139.5(11) . . . . ?
C1 B3 C7 C71 -148.1(11) . . . . ?
B4 B3 C7 C71 149.7(11) . . . . ?
B11 B3 C7 C71 111.4(13) . . . . ?
B2 B3 C7 C71 -107.1(13) . . . . ?
C1 B3 C7 B11 100.4(11) . . . . ?
B4 B3 C7 B11 38.2(10) . . . . ?
B2 B3 C7 B11 141.5(11) . . . . ?
C1 B3 C7 B2 -41.0(10) . . . . ?
B4 B3 C7 B2 -103.2(11) . . . . ?
B11 B3 C7 B2 -141.5(11) . . . . ?
C1 B3 C7 B12 62.6(13) . . . . ?
B4 B3 C7 B12 0.4(14) . . . . ?
B11 B3 C7 B12 -37.9(11) . . . . ?
B2 B3 C7 B12 103.6(12) . . . . ?
C1 B3 C7 B8 -4.1(13) . . . . ?
B4 B3 C7 B8 -66.3(12) . . . . ?
B11 B3 C7 B8 -104.5(11) . . . . ?
B2 B3 C7 B8 36.9(10) . . . . ?
C7 B2 B8 B6 -132.9(11) . . . . ?
C1 B2 B8 B6 -37.5(10) . . . . ?
B3 B2 B8 B6 -97.0(12) . . . . ?
C7 B2 B8 B12 -31.4(10) . . . . ?
B6 B2 B8 B12 101.5(12) . . . . ?
C1 B2 B8 B12 64.0(13) . . . . ?
B3 B2 B8 B12 4.5(15) . . . . ?
B6 B2 B8 C7 132.9(11) . . . . ?
C1 B2 B8 C7 95.4(10) . . . . ?
B3 B2 B8 C7 35.9(10) . . . . ?
C7 B2 B8 B9 -95.7(12) . . . . ?
B6 B2 B8 B9 37.2(11) . . . . ?
C1 B2 B8 B9 -0.3(14) . . . . ?
B3 B2 B8 B9 -59.8(15) . . . . ?
C1 B6 B8 B2 40.2(10) . . . . ?
B5 B6 B8 B2 102.5(12) . . . . ?
B9 B6 B8 B2 139.4(11) . . . . ?
C1 B6 B8 B12 -60.2(14) . . . . ?
B2 B6 B8 B12 -100.4(11) . . . . ?
B5 B6 B8 B12 2.0(15) . . . . ?
B9 B6 B8 B12 38.9(11) . . . . ?
C1 B6 B8 C7 0.1(14) . . . . ?
B2 B6 B8 C7 -40.1(9) . . . . ?
B5 B6 B8 C7 62.3(13) . . . . ?
B9 B6 B8 C7 99.2(11) . . . . ?
C1 B6 B8 B9 -99.2(12) . . . . ?
B2 B6 B8 B9 -139.4(11) . . . . ?
B5 B6 B8 B9 -36.9(11) . . . . ?
C71 C7 B8 B2 107.4(12) . . . . ?
B11 C7 B8 B2 -107.5(12) . . . . ?
B12 C7 B8 B2 -144.0(12) . . . . ?
B3 C7 B8 B2 -39.0(10) . . . . ?
C71 C7 B8 B6 149.0(11) . . . . ?
B11 C7 B8 B6 -65.9(13) . . . . ?
B2 C7 B8 B6 41.6(10) . . . . ?
B12 C7 B8 B6 -102.4(12) . . . . ?
B3 C7 B8 B6 2.6(14) . . . . ?
C71 C7 B8 B12 -108.6(13) . . . . ?
B11 C7 B8 B12 36.5(11) . . . . ?
B2 C7 B8 B12 144.0(12) . . . . ?
B3 C7 B8 B12 105.0(12) . . . . ?
C71 C7 B8 B9 -148.0(11) . . . . ?
B11 C7 B8 B9 -2.9(14) . . . . ?
B2 C7 B8 B9 104.7(12) . . . . ?
B12 C7 B8 B9 -39.4(11) . . . . ?
B3 C7 B8 B9 65.6(13) . . . . ?
C1 B5 B9 B6 37.2(10) . . . . ?
B10 B5 B9 B6 135.9(12) . . . . ?
B4 B5 B9 B6 99.6(13) . . . . ?
C1 B5 B9 B10 -98.7(12) . . . . ?
B6 B5 B9 B10 -135.9(12) . . . . ?
B4 B5 B9 B10 -36.3(10) . . . . ?
C1 B5 B9 B8 1.3(15) . . . . ?
B6 B5 B9 B8 -35.9(11) . . . . ?
B10 B5 B9 B8 100.0(13) . . . . ?
B4 B5 B9 B8 63.6(14) . . . . ?
C1 B5 B9 B12 -61.2(14) . . . . ?
B6 B5 B9 B12 -98.4(12) . . . . ?
B10 B5 B9 B12 37.5(11) . . . . ?
B4 B5 B9 B12 1.2(15) . . . . ?
C1 B6 B9 B5 -37.2(11) . . . . ?
B8 B6 B9 B5 -138.5(12) . . . . ?
B2 B6 B9 B5 -102.2(12) . . . . ?
C1 B6 B9 B10 2.1(15) . . . . ?
B8 B6 B9 B10 -99.2(12) . . . . ?
B2 B6 B9 B10 -62.9(14) . . . . ?
B5 B6 B9 B10 39.3(11) . . . . ?
C1 B6 B9 B8 101.3(12) . . . . ?
B2 B6 B9 B8 36.3(10) . . . . ?
B5 B6 B9 B8 138.5(12) . . . . ?
C1 B6 B9 B12 63.6(14) . . . . ?
B8 B6 B9 B12 -37.8(10) . . . . ?
B2 B6 B9 B12 -1.4(14) . . . . ?
B5 B6 B9 B12 100.8(13) . . . . ?
B2 B8 B9 B5 -0.6(16) . . . . ?
B6 B8 B9 B5 36.9(11) . . . . ?
B12 B8 B9 B5 -99.8(13) . . . . ?
C7 B8 B9 B5 -61.8(14) . . . . ?
B2 B8 B9 B6 -37.5(11) . . . . ?
B12 B8 B9 B6 -136.7(12) . . . . ?
C7 B8 B9 B6 -98.7(11) . . . . ?
B2 B8 B9 B10 62.8(15) . . . . ?
B6 B8 B9 B10 100.2(12) . . . . ?
B12 B8 B9 B10 -36.5(11) . . . . ?
C7 B8 B9 B10 1.5(14) . . . . ?
B2 B8 B9 B12 99.2(12) . . . . ?
B6 B8 B9 B12 136.7(12) . . . . ?
C7 B8 B9 B12 38.0(10) . . . . ?
C1 B5 B10 B11 -0.8(13) . . . . ?
B9 B5 B10 B11 -101.7(12) . . . . ?
B6 B5 B10 B11 -62.2(13) . . . . ?
B4 B5 B10 B11 38.2(10) . . . . ?
C1 B5 B10 B12 62.2(13) . . . . ?
B9 B5 B10 B12 -38.7(11) . . . . ?
B6 B5 B10 B12 0.8(15) . . . . ?
B4 B5 B10 B12 101.1(12) . . . . ?
C1 B5 B10 B9 100.9(11) . . . . ?
B6 B5 B10 B9 39.5(11) . . . . ?
B4 B5 B10 B9 139.8(12) . . . . ?
C1 B5 B10 B4 -39.0(9) . . . . ?
B9 B5 B10 B4 -139.8(12) . . . . ?
B6 B5 B10 B4 -100.3(12) . . . . ?
B5 B9 B10 B11 100.4(12) . . . . ?
B6 B9 B10 B11 61.1(14) . . . . ?
B8 B9 B10 B11 0.2(15) . . . . ?
B12 B9 B10 B11 -36.6(11) . . . . ?
B5 B9 B10 B12 137.0(13) . . . . ?
B6 B9 B10 B12 97.8(13) . . . . ?
B8 B9 B10 B12 36.8(11) . . . . ?
B6 B9 B10 B5 -39.2(11) . . . . ?
B8 B9 B10 B5 -100.2(12) . . . . ?
B12 B9 B10 B5 -137.0(13) . . . . ?
B5 B9 B10 B4 36.4(11) . . . . ?
B6 B9 B10 B4 -2.9(16) . . . . ?
B8 B9 B10 B4 -63.8(14) . . . . ?
B12 B9 B10 B4 -100.6(13) . . . . ?
C1 B4 B10 B11 -99.4(11) . . . . ?
B3 B4 B10 B11 -37.2(10) . . . . ?
B5 B4 B10 B11 -137.5(11) . . . . ?
C1 B4 B10 B12 -62.1(14) . . . . ?
B3 B4 B10 B12 0.1(15) . . . . ?
B11 B4 B10 B12 37.3(11) . . . . ?
B5 B4 B10 B12 -100.2(13) . . . . ?
C1 B4 B10 B5 38.1(10) . . . . ?
B3 B4 B10 B5 100.3(11) . . . . ?
B11 B4 B10 B5 137.5(11) . . . . ?
C1 B4 B10 B9 2.4(15) . . . . ?
B3 B4 B10 B9 64.6(14) . . . . ?
B11 B4 B10 B9 101.8(12) . . . . ?
B5 B4 B10 B9 -35.7(11) . . . . ?
C71 C7 B11 B12 106.9(14) . . . . ?
B2 C7 B11 B12 -101.6(13) . . . . ?
B3 C7 B11 B12 -140.1(12) . . . . ?
B8 C7 B11 B12 -36.2(11) . . . . ?
C71 C7 B11 B10 146.1(12) . . . . ?
B2 C7 B11 B10 -62.4(14) . . . . ?
B12 C7 B11 B10 39.2(11) . . . . ?
B3 C7 B11 B10 -101.0(12) . . . . ?
B8 C7 B11 B10 3.0(14) . . . . ?
C71 C7 B11 B4 -150.1(12) . . . . ?
B2 C7 B11 B4 1.4(15) . . . . ?
B12 C7 B11 B4 103.0(12) . . . . ?
B3 C7 B11 B4 -37.1(10) . . . . ?
B8 C7 B11 B4 66.8(13) . . . . ?
C71 C7 B11 B3 -113.0(13) . . . . ?
B2 C7 B11 B3 38.5(11) . . . . ?
B12 C7 B11 B3 140.1(12) . . . . ?
B8 C7 B11 B3 103.9(12) . . . . ?
B12 B10 B11 C7 -39.1(11) . . . . ?
B5 B10 B11 C7 60.7(13) . . . . ?
B9 B10 B11 C7 -1.9(14) . . . . ?
B4 B10 B11 C7 99.0(11) . . . . ?
B5 B10 B11 B12 99.8(12) . . . . ?
B9 B10 B11 B12 37.2(11) . . . . ?
B4 B10 B11 B12 138.1(12) . . . . ?
B12 B10 B11 B4 -138.1(12) . . . . ?
B5 B10 B11 B4 -38.3(10) . . . . ?
B9 B10 B11 B4 -100.9(12) . . . . ?
B12 B10 B11 B3 -102.2(11) . . . . ?
B5 B10 B11 B3 -2.4(13) . . . . ?
B9 B10 B11 B3 -65.0(13) . . . . ?
B4 B10 B11 B3 35.9(9) . . . . ?
C1 B4 B11 C7 -3.4(13) . . . . ?
B3 B4 B11 C7 37.9(10) . . . . ?
B10 B4 B11 C7 -101.0(11) . . . . ?
B5 B4 B11 C7 -63.8(13) . . . . ?
C1 B4 B11 B12 59.8(13) . . . . ?
B3 B4 B11 B12 101.1(12) . . . . ?
B10 B4 B11 B12 -37.8(11) . . . . ?
B5 B4 B11 B12 -0.5(14) . . . . ?
C1 B4 B11 B10 97.6(11) . . . . ?
B3 B4 B11 B10 138.9(11) . . . . ?
B5 B4 B11 B10 37.3(10) . . . . ?
C1 B4 B11 B3 -41.3(9) . . . . ?
B10 B4 B11 B3 -138.9(11) . . . . ?
B5 B4 B11 B3 -101.7(11) . . . . ?
C1 B3 B11 C7 -95.2(11) . . . . ?
B4 B3 B11 C7 -136.9(11) . . . . ?
B2 B3 B11 C7 -32.8(10) . . . . ?
C1 B3 B11 B12 -59.2(13) . . . . ?
C7 B3 B11 B12 36.0(10) . . . . ?
B4 B3 B11 B12 -100.9(13) . . . . ?
B2 B3 B11 B12 3.2(14) . . . . ?
C1 B3 B11 B10 4.7(13) . . . . ?
C7 B3 B11 B10 99.9(11) . . . . ?
B4 B3 B11 B10 -37.1(10) . . . . ?
B2 B3 B11 B10 67.1(12) . . . . ?
C1 B3 B11 B4 41.7(9) . . . . ?
C7 B3 B11 B4 136.9(11) . . . . ?
B2 B3 B11 B4 104.1(11) . . . . ?
C71 C7 B12 B11 -112.5(13) . . . . ?
B2 C7 B12 B11 108.5(12) . . . . ?
B3 C7 B12 B11 38.3(11) . . . . ?
B8 C7 B12 B11 141.3(12) . . . . ?
C71 C7 B12 B10 -151.2(12) . . . . ?
B11 C7 B12 B10 -38.6(11) . . . . ?
B2 C7 B12 B10 69.8(14) . . . . ?
B3 C7 B12 B10 -0.3(15) . . . . ?
B8 C7 B12 B10 102.7(12) . . . . ?
C71 C7 B12 B8 106.2(12) . . . . ?
B11 C7 B12 B8 -141.3(12) . . . . ?
B2 C7 B12 B8 -32.8(10) . . . . ?
B3 C7 B12 B8 -103.0(12) . . . . ?
C71 C7 B12 B9 145.8(12) . . . . ?
B11 C7 B12 B9 -101.7(13) . . . . ?
B2 C7 B12 B9 6.8(15) . . . . ?
B3 C7 B12 B9 -63.4(14) . . . . ?
B8 C7 B12 B9 39.6(10) . . . . ?
B10 B11 B12 C7 -136.0(12) . . . . ?
B4 B11 B12 C7 -97.9(11) . . . . ?
B3 B11 B12 C7 -35.9(10) . . . . ?
C7 B11 B12 B10 136.0(12) . . . . ?
B4 B11 B12 B10 38.1(11) . . . . ?
B3 B11 B12 B10 100.0(12) . . . . ?
C7 B11 B12 B8 35.4(11) . . . . ?
B10 B11 B12 B8 -100.6(13) . . . . ?
B4 B11 B12 B8 -62.5(14) . . . . ?
B3 B11 B12 B8 -0.5(16) . . . . ?
C7 B11 B12 B9 99.1(13) . . . . ?
B10 B11 B12 B9 -36.8(11) . . . . ?
B4 B11 B12 B9 1.3(16) . . . . ?
B3 B11 B12 B9 63.2(15) . . . . ?
B11 B10 B12 C7 37.7(10) . . . . ?
B5 B10 B12 C7 -63.7(14) . . . . ?
B9 B10 B12 C7 -101.5(12) . . . . ?
B4 B10 B12 C7 0.2(15) . . . . ?
B5 B10 B12 B11 -101.4(12) . . . . ?
B9 B10 B12 B11 -139.2(12) . . . . ?
B4 B10 B12 B11 -37.5(11) . . . . ?
B11 B10 B12 B8 101.8(13) . . . . ?
B5 B10 B12 B8 0.4(15) . . . . ?
B9 B10 B12 B8 -37.4(11) . . . . ?
B4 B10 B12 B8 64.3(15) . . . . ?
B11 B10 B12 B9 139.2(12) . . . . ?
B5 B10 B12 B9 37.8(11) . . . . ?
B4 B10 B12 B9 101.7(12) . . . . ?
B2 B8 B12 C7 31.6(11) . . . . ?
B6 B8 B12 C7 96.3(11) . . . . ?
B9 B8 B12 C7 135.3(11) . . . . ?
B2 B8 B12 B11 -2.5(16) . . . . ?
B6 B8 B12 B11 62.2(15) . . . . ?
C7 B8 B12 B11 -34.1(10) . . . . ?
B9 B8 B12 B11 101.2(13) . . . . ?
B2 B8 B12 B10 -66.2(15) . . . . ?
B6 B8 B12 B10 -1.5(15) . . . . ?
C7 B8 B12 B10 -97.8(12) . . . . ?
B9 B8 B12 B10 37.5(11) . . . . ?
B2 B8 B12 B9 -103.7(12) . . . . ?
B6 B8 B12 B9 -39.0(11) . . . . ?
C7 B8 B12 B9 -135.3(11) . . . . ?
B5 B9 B12 C7 59.8(14) . . . . ?
B6 B9 B12 C7 -3.1(15) . . . . ?
B10 B9 B12 C7 98.0(12) . . . . ?
B8 B9 B12 C7 -40.2(10) . . . . ?
B5 B9 B12 B11 -1.5(16) . . . . ?
B6 B9 B12 B11 -64.4(14) . . . . ?
B10 B9 B12 B11 36.7(11) . . . . ?
B8 B9 B12 B11 -101.5(13) . . . . ?
B5 B9 B12 B10 -38.3(11) . . . . ?
B6 B9 B12 B10 -101.2(12) . . . . ?
B8 B9 B12 B10 -138.3(12) . . . . ?
B5 B9 B12 B8 100.0(12) . . . . ?
B6 B9 B12 B8 37.1(10) . . . . ?
B10 B9 B12 B8 138.3(12) . . . . ?
B6 C1 C11 C12 57.2(18) . . . . ?
B5 C1 C11 C12 129.2(13) . . . . ?
B3 C1 C11 C12 -85.8(16) . . . . ?
B4 C1 C11 C12 -156.5(13) . . . . ?
B2 C1 C11 C12 -12.4(19) . . . . ?
B6 C1 C11 C16 -122.1(14) . . . . ?
B5 C1 C11 C16 -50.0(17) . . . . ?
B3 C1 C11 C16 95.0(15) . . . . ?
B4 C1 C11 C16 24.3(19) . . . . ?
B2 C1 C11 C16 168.3(12) . . . . ?
C16 C11 C12 F12 172.6(11) . . . . ?
C1 C11 C12 F12 -7(2) . . . . ?
C16 C11 C12 C13 -6(2) . . . . ?
C1 C11 C12 C13 175.2(13) . . . . ?
F12 C12 C13 F13 5.2(19) . . . . ?
C11 C12 C13 F13 -176.6(13) . . . . ?
F12 C12 C13 C14 -174.7(13) . . . . ?
C11 C12 C13 C14 3(2) . . . . ?
F13 C13 C14 C15 -179.1(14) . . . . ?
C12 C13 C14 C15 1(2) . . . . ?
F13 C13 C14 C17 7(2) . . . . ?
C12 C13 C14 C17 -173.0(14) . . . . ?
C13 C14 C15 C16 -2(2) . . . . ?
C17 C14 C15 C16 171.3(14) . . . . ?
C13 C14 C15 F15 179.6(12) . . . . ?
C17 C14 C15 F15 -7(2) . . . . ?
F15 C15 C16 F16 -3.7(19) . . . . ?
C14 C15 C16 F16 178.4(13) . . . . ?
F15 C15 C16 C11 177.9(12) . . . . ?
C14 C15 C16 C11 0(2) . . . . ?
C12 C11 C16 F16 -174.5(12) . . . . ?
C1 C11 C16 F16 5(2) . . . . ?
C12 C11 C16 C15 4(2) . . . . ?
C1 C11 C16 C15 -176.8(13) . . . . ?
C15 C14 C17 F17 -79(2) . . . . ?
C13 C14 C17 F17 95(2) . . . . ?
C15 C14 C17 F19 45(2) . . . . ?
C13 C14 C17 F19 -141.4(16) . . . . ?
C15 C14 C17 F18 160.4(13) . . . . ?
C13 C14 C17 F18 -26(2) . . . . ?
B11 C7 C71 C76 67.9(16) . . . . ?
B2 C7 C71 C76 -83.2(15) . . . . ?
B12 C7 C71 C76 140.1(13) . . . . ?
B3 C7 C71 C76 -7.8(18) . . . . ?
B8 C7 C71 C76 -150.4(12) . . . . ?
B11 C7 C71 C72 -108.8(15) . . . . ?
B2 C7 C71 C72 100.1(14) . . . . ?
B12 C7 C71 C72 -36.6(17) . . . . ?
B3 C7 C71 C72 175.5(11) . . . . ?
B8 C7 C71 C72 32.9(17) . . . . ?
C76 C71 C72 F72 -173.1(11) . . . . ?
C7 C71 C72 F72 3.8(19) . . . . ?
C76 C71 C72 C73 4.1(19) . . . . ?
C7 C71 C72 C73 -179.0(12) . . . . ?
F72 C72 C73 F73 -3.1(17) . . . . ?
C71 C72 C73 F73 179.5(11) . . . . ?
F72 C72 C73 C74 176.0(11) . . . . ?
C71 C72 C73 C74 -1(2) . . . . ?
F73 C73 C74 C75 175.9(11) . . . . ?
C72 C73 C74 C75 -3.2(19) . . . . ?
F73 C73 C74 C77 -1.1(19) . . . . ?
C72 C73 C74 C77 179.8(13) . . . . ?
C73 C74 C75 F75 -178.0(11) . . . . ?
C77 C74 C75 F75 -1.1(19) . . . . ?
C73 C74 C75 C76 4.8(18) . . . . ?
C77 C74 C75 C76 -178.2(12) . . . . ?
C72 C71 C76 F76 176.6(12) . . . . ?
C7 C71 C76 F76 -0.3(19) . . . . ?
C72 C71 C76 C75 -2.3(19) . . . . ?
C7 C71 C76 C75 -179.3(12) . . . . ?
F75 C75 C76 F76 1.6(17) . . . . ?
C74 C75 C76 F76 178.8(11) . . . . ?
F75 C75 C76 C71 -179.4(12) . . . . ?
C74 C75 C76 C71 -2.1(19) . . . . ?
C73 C74 C77 F77 -41.0(19) . . . . ?
C75 C74 C77 F77 142.1(14) . . . . ?
C73 C74 C77 F78 77.3(17) . . . . ?
C75 C74 C77 F78 -99.5(16) . . . . ?
C73 C74 C77 F79 -163.9(13) . . . . ?
C75 C74 C77 F79 19.3(19) . . . . ?
